data_1576858
loop_
_publ_author_name
'He, Jing'
'Liu, Wenlong'
'Wu, Siwei'
'Xie, Qi'
'Lian, Zhe'
'Li, Xiaonan'
'Guo, Shengzhu'
'Wang, Ying'
'Xu, Xinjun'
'Jiang, Hua'

_publ_section_title
;
 Pyrene-embedded nanohoops: synthesis and dopant engineering for organic
 solar cells with an enhanced efficiency of 19.96.
;
_journal_issue 10
_journal_name_full 'Chemical science'
_journal_page_first 5192
_journal_page_last 5200
_journal_paper_doi 10.1039/d5sc06584d
_journal_volume 17
_journal_year 2026
_chemical_absolute_configuration syn
_chemical_formula_moiety 'C66 H44 O2, 2(C H2 Cl2)'
_chemical_formula_sum 'C68 H48 Cl4 O2'
_chemical_formula_weight 1038.86
_space_group_crystal_system monoclinic
_space_group_IT_number 7
_space_group_name_Hall 'P -2yc'
_space_group_name_H-M_alt 'P 1 c 1'
_atom_sites_solution_hydrogens mixed
_audit_creation_date 2024-10-31
_audit_creation_method
;
Olex2 1.3
(compiled 2020.11.12 svn.r5f609507 for OlexSys, GUI svn.r6408)
;
_audit_update_record
;
2025-01-02 deposited with the CCDC.	2026-01-06 downloaded from the CCDC.
;
_cell_angle_alpha 90
_cell_angle_beta 109.052(2)
_cell_angle_gamma 90
_cell_formula_units_Z 2
_cell_length_a 17.3171(4)
_cell_length_b 9.62150(15)
_cell_length_c 16.4770(4)
_cell_measurement_reflns_used 10037
_cell_measurement_temperature 100.00(10)
_cell_measurement_theta_max 74.4330
_cell_measurement_theta_min 4.5950
_cell_volume 2594.96(10)
_computing_cell_refinement 'CrysAlisPro 1.171.42.102a (Rigaku OD, 2023)'
_computing_data_collection 'CrysAlisPro 1.171.42.102a (Rigaku OD, 2023)'
_computing_data_reduction 'CrysAlisPro 1.171.42.102a (Rigaku OD, 2023)'
_computing_molecular_graphics 'Olex2 1.3 (Dolomanov et al., 2009)'
_computing_publication_material 'Olex2 1.3 (Dolomanov et al., 2009)'
_computing_structure_refinement 'SHELXL 2018/3 (Sheldrick, 2015)'
_computing_structure_solution 'SHELXT 2014/5 (Sheldrick, 2014)'
_diffrn_ambient_environment N~2~
_diffrn_ambient_temperature 100.00(10)
_diffrn_detector 'Hybrid Pixel Array Detector'
_diffrn_detector_area_resol_mean 10.0000
_diffrn_detector_type HyPix
_diffrn_measured_fraction_theta_full 0.994
_diffrn_measured_fraction_theta_max 0.953
_diffrn_measurement_details
;
List of Runs (angles in degrees, time in seconds):

  # Type    Start    End  Width  t~exp~   \w     \q     \k     \f   Frames
#--------------------------------------------------------------------------
  1  \w     38.00  65.00   0.50    1.02    --  104.75 -61.00 -60.00   54
  2  \w     32.00  73.00   0.50    1.02    --  104.75 -61.00 -30.00   82
  3  \w     38.00  71.00   0.50    1.02    --  104.75 -61.00   0.00   66
  4  \w     35.00  64.00   0.50    1.02    --  104.75 -61.00  30.00   58
  5  \w     41.00  66.00   0.50    1.02    --  104.75 -61.00 150.00   50
  6  \w     41.00 100.00   0.50    0.26    --   46.80  33.00 105.00  118
  7  \w     91.00 178.00   0.50    1.02    --  104.75  33.00 105.00  174
  8  \w     81.00 110.00   0.50    1.02    --  104.75-125.00-180.00   58
  9  \w    -20.00  24.00   0.50    0.26    --  -46.80  19.00-120.00   88
 10  \w    -35.00  18.00   0.50    0.26    --  -46.80  37.00 -90.00  106
 11  \w    -18.00   7.00   0.50    0.26    --   46.80 -33.00 -52.00   50
 12  \w     36.00  77.00   0.50    1.02    --  104.75-125.00-180.00   82
 13  \w    -27.00  18.00   0.50    0.26    --  -46.80  33.00 105.00   90
 14  \w    -66.00 -33.00   0.50    1.02    -- -102.00  77.00  90.00   66
 15  \w    -61.00 -33.00   0.50    1.02    -- -102.00  61.00 -60.00   56
 16  \w    -67.00 -33.00   0.50    1.02    -- -102.00  61.00 -90.00   68
 17  \w    -66.00 -32.00   0.50    1.02    -- -102.00  61.00 120.00   68
 18  \w    -65.00 -40.00   0.50    1.02    -- -102.00  61.00-120.00   50
 19  \w    -68.00 -41.00   0.50    1.02    -- -102.00  61.00-150.00   54
 20  \w    -63.00 -33.00   0.50    1.02    -- -102.00  61.00-180.00   60
 21  \w    -75.00 -45.00   0.50    1.02    -- -102.00  77.00-150.00   60
 22  \w   -115.00 -32.00   0.50    1.02    -- -102.00 125.00-150.00  166
 23  \w   -171.00 -88.00   0.50    1.02    -- -102.00 -15.00-180.00  166
 24  \w   -119.00 -45.00   0.50    0.26    --  -46.80 -33.00 -52.00  148
 25  \w   -120.00 -94.00   0.50    1.02    -- -102.00 -33.00 -52.00   52
;
_diffrn_measurement_device 'four-circle diffractometer'
_diffrn_measurement_device_type 'XtaLAB Synergy R, DW system, HyPix'
_diffrn_measurement_method '\w scans'
_diffrn_orient_matrix_type 'CrysAlisPro convention (1999,Acta A55,543-557)'
_diffrn_orient_matrix_UB_11 -0.0452261000
_diffrn_orient_matrix_UB_12 0.0603706000
_diffrn_orient_matrix_UB_13 -0.0895037000
_diffrn_orient_matrix_UB_21 0.0824743000
_diffrn_orient_matrix_UB_22 0.0304912000
_diffrn_orient_matrix_UB_23 -0.0130434000
_diffrn_orient_matrix_UB_31 -0.0015084000
_diffrn_orient_matrix_UB_32 -0.1451459000
_diffrn_orient_matrix_UB_33 -0.0400860000
_diffrn_radiation_monochromator mirror
_diffrn_radiation_probe x-ray
_diffrn_radiation_type 'Cu K\a'
_diffrn_radiation_wavelength 1.54184
_diffrn_reflns_av_R_equivalents 0.0357
_diffrn_reflns_av_unetI/netI 0.0388
_diffrn_reflns_Laue_measured_fraction_full 0.994
_diffrn_reflns_Laue_measured_fraction_max 0.953
_diffrn_reflns_limit_h_max 21
_diffrn_reflns_limit_h_min -21
_diffrn_reflns_limit_k_max 8
_diffrn_reflns_limit_k_min -11
_diffrn_reflns_limit_l_max 18
_diffrn_reflns_limit_l_min -20
_diffrn_reflns_number 16635
_diffrn_reflns_point_group_measured_fraction_full 0.794
_diffrn_reflns_point_group_measured_fraction_max 0.742
_diffrn_reflns_theta_full 67.684
_diffrn_reflns_theta_max 76.099
_diffrn_reflns_theta_min 4.596
_diffrn_source 'Rotating-anode X-ray tube'
_diffrn_source_type 'Rigaku (Cu) X-ray Source'
_exptl_absorpt_coefficient_mu 2.444
_exptl_absorpt_correction_T_max 1.00000
_exptl_absorpt_correction_T_min 0.68994
_exptl_absorpt_correction_type multi-scan
_exptl_absorpt_process_details
;
CrysAlisPro 1.171.42.102a (Rigaku Oxford Diffraction, 2023)
Empirical absorption correction using spherical harmonics,
implemented in SCALE3 ABSPACK scaling algorithm.
;
_exptl_crystal_colour 'clear light yellow'
_exptl_crystal_colour_lustre clear
_exptl_crystal_colour_modifier light
_exptl_crystal_colour_primary yellow
_exptl_crystal_density_diffrn 1.330
_exptl_crystal_description block
_exptl_crystal_F_000 1080
_exptl_crystal_size_max 0.35
_exptl_crystal_size_mid 0.3
_exptl_crystal_size_min 0.3
_refine_diff_density_max 1.061
_refine_diff_density_min -0.663
_refine_diff_density_rms 0.088
_refine_ls_abs_structure_details
;
 Flack x determined using 2387 quotients [(I+)-(I-)]/[(I+)+(I-)]
 (Parsons, Flack and Wagner, Acta Cryst. B69 (2013) 249-259).
;
_refine_ls_abs_structure_Flack 0.152(12)
_refine_ls_extinction_method none
_refine_ls_goodness_of_fit_ref 1.060
_refine_ls_hydrogen_treatment constr
_refine_ls_matrix_type full
_refine_ls_number_parameters 764
_refine_ls_number_reflns 8049
_refine_ls_number_restraints 297
_refine_ls_restrained_S_all 1.086
_refine_ls_R_factor_all 0.0836
_refine_ls_R_factor_gt 0.0786
_refine_ls_shift/su_max 0.000
_refine_ls_shift/su_mean 0.000
_refine_ls_structure_factor_coef Fsqd
_refine_ls_weighting_details 'w=1/[\s^2^(Fo^2^)+(0.1560P)^2^+1.5228P] where P=(Fo^2^+2Fc^2^)/3'
_refine_ls_weighting_scheme calc
_refine_ls_wR_factor_gt 0.2152
_refine_ls_wR_factor_ref 0.2220
_reflns_Friedel_coverage 0.556
_reflns_Friedel_fraction_full 0.593
_reflns_Friedel_fraction_max 0.531
_reflns_number_gt 7390
_reflns_number_total 8049
_reflns_threshold_expression 'I > 2\s(I)'
_cod_data_source_file d5sc06584d2.cif
_cod_data_source_block exp_22592_auto
_cod_original_cell_volume 2594.97(10)
_cod_database_code 1576858
_shelx_shelxl_version_number 2018/3
_chemical_oxdiff_formula C1H1O1
_shelx_space_group_comment
;
The symmetry employed for this shelxl refinement is uniquely defined
by the following loop, which should always be used as a source of
symmetry information in preference to the above space-group names.
They are only intended as comments.
;
_shelx_estimated_absorpt_t_max 0.528
_shelx_estimated_absorpt_t_min 0.482
_reflns_odcompleteness_completeness 99.41
_reflns_odcompleteness_iscentric 1
_reflns_odcompleteness_theta 66.97
_olex2_refinement_description
;
1. Fixed Uiso
 At 1.2 times of:
  All C(H) groups, All C(H,H) groups
 At 1.5 times of:
  All C(H,H,H) groups
2. Restrained distances
 Cl3-C3 = Cl2-C3
 1.75 with sigma of 0.001
 O2-C5 = O3-C4
 1.55 with sigma of 0.001
 C67-C5
 2.5 with sigma of 0.001
 O76-C77 = O1-C8
 1.55 with sigma of 0.001
 Cl4-C6 = Cl1-C6
 1.75 with sigma of 0.001
 Cl5-C1 = Cl6-C1
 1.75 with sigma of 0.001
 Cl8-C2 = Cl7-C2
 1.75 with sigma of 0.001
3. Uiso/Uaniso restraints and constraints
C8 \\sim O1 \\sim O76 \\sim C77 \\sim C11 \\sim C10 \\sim C54 \\sim C50 \\sim
C51 \\sim C52 \\sim C53 \\sim C14 \\sim C13 \\sim C12 \\sim O3 \\sim O2 \\sim
C5 \\sim C4: within 2A with sigma of 0.004 and sigma for terminal atoms of 0.01
within 2A
C2 \\sim Cl7 \\sim Cl8 \\sim C3 \\sim Cl2 \\sim Cl3: within 2A with sigma of
0.004 and sigma for terminal atoms of 0.01 within 2A
C1 \\sim Cl6 \\sim Cl5 \\sim C6 \\sim Cl1 \\sim Cl4: within 2A with sigma of
0.004 and sigma for terminal atoms of 0.01 within 2A
4. Others
 Sof(C8)=Sof(H8A)=Sof(H8B)=Sof(H8C)=Sof(O1)=1-FVAR(1)
 Sof(O76)=Sof(C77)=Sof(H77A)=Sof(H77B)=Sof(H77C)=FVAR(1)
 Sof(O2)=Sof(C5)=Sof(H5A)=Sof(H5B)=Sof(H5C)=1-FVAR(2)
 Sof(O3)=Sof(C4)=Sof(H4A)=Sof(H4B)=Sof(H4C)=FVAR(2)
 Sof(Cl6)=Sof(Cl5)=Sof(C1)=Sof(H1A)=Sof(H1B)=1-FVAR(3)
 Sof(Cl1)=Sof(Cl4)=Sof(C6)=Sof(H6A)=Sof(H6B)=FVAR(3)
 Sof(Cl7)=Sof(Cl8)=Sof(C2)=Sof(H2A)=Sof(H2B)=1-FVAR(4)
 Sof(Cl2)=Sof(Cl3)=Sof(C3)=Sof(H3A)=Sof(H3B)=FVAR(4)
5.a Riding coordinates:
 C5(H5A,H5B,H5C)
5.b Secondary CH2 refined with riding coordinates:
 C3(H3A,H3B), C6(H6A,H6B), C1(H1A,H1B), C2(H2A,H2B)
5.c Aromatic/amide H refined with riding coordinates:
 C69(H69), C16(H16), C60(H60), C20(H20), C68(H68), C67(H67), C19(H19),
 C39(H39), C56(H56), C40(H40), C72(H72), C63(H63), C47(H47), C59(H59), C31(H31),
  C73(H73), C64(H64), C51(H51), C55(H55), C23(H23), C58(H58), C32(H32),
 C43(H43), C57(H57), C54(H54), C28(H28), C70(H70), C44(H44), C62(H62), C27(H27),
  C35(H35), C66(H66), C24(H24), C36(H36), C71(H71), C61(H61), C48(H48), C65(H65)
5.d Idealised Me refined as rotating group:
 C77(H77A,H77B,H77C), C8(H8A,H8B,H8C), C4(H4A,H4B,H4C)
;
_olex2_submission_special_instructions 'No special instructions were received'
_oxdiff_exptl_absorpt_empirical_details
;
Empirical correction (ABSPACK) includes:
- Absorption correction using spherical harmonics
- Frame scaling
;
_oxdiff_exptl_absorpt_empirical_full_max 1.393
_oxdiff_exptl_absorpt_empirical_full_min 0.782

loop_
_space_group_symop_operation_xyz
'x, y, z'
'x, -y, z+1/2'

loop_
_atom_site_label
_atom_site_type_symbol
_atom_site_fract_x
_atom_site_fract_y
_atom_site_fract_z
_atom_site_U_iso_or_equiv
_atom_site_adp_type
_atom_site_occupancy
_atom_site_site_symmetry_order
_atom_site_calc_flag
_atom_site_refinement_flags_posn
_atom_site_refinement_flags_adp
_atom_site_refinement_flags_occupancy
_atom_site_disorder_assembly
_atom_site_disorder_group
C18 C -0.8254(4) -0.6489(6) -0.4384(5) 0.0343(12) Uani 1 1 d . . . . .
C17 C -0.7500(4) -0.7271(5) -0.3949(5) 0.0346(12) Uani 1 1 d . . . . .
C33 C -0.5211(5) 0.2813(6) -0.7671(5) 0.0457(15) Uani 1 1 d . . . . .
C15 C -0.6244(5) -0.7515(5) -0.2736(5) 0.0355(12) Uani 1 1 d . . . . .
C69 C -0.0981(4) 0.0827(6) -0.4427(5) 0.0385(13) Uani 1 1 d . . . . .
H69 H -0.066872 0.116836 -0.387700 0.046 Uiso 1 1 calc R U . . .
C16 C -0.7077(4) -0.7180(6) -0.3065(5) 0.0346(12) Uani 1 1 d . . . . .
H16 H -0.735797 -0.689019 -0.268603 0.042 Uiso 1 1 calc R U . . .
C60 C -0.8145(4) 0.0783(6) -0.8559(5) 0.0360(12) Uani 1 1 d . . . . .
H60 H -0.806306 0.070135 -0.909991 0.043 Uiso 1 1 calc R U . . .
C20 C -0.8801(4) -0.4162(5) -0.4695(5) 0.0336(11) Uani 1 1 d . . . . .
H20 H -0.884657 -0.324623 -0.450013 0.040 Uiso 1 1 calc R U . . .
C68 C -0.1461(4) 0.1744(6) -0.5046(5) 0.0390(13) Uani 1 1 d . . . . .
H68 H -0.146243 0.270361 -0.491139 0.047 Uiso 1 1 calc R U . . .
C67 C -0.7106(4) -0.7882(5) -0.4479(5) 0.0373(12) Uani 1 1 d D . . . .
H67 H -0.741055 -0.807679 -0.506105 0.045 Uiso 1 1 calc R U . . .
C19 C -0.8333(4) -0.5116(6) -0.4119(5) 0.0353(12) Uani 1 1 d . . . . .
H19 H -0.806228 -0.484817 -0.354119 0.042 Uiso 1 1 calc R U . . .
C39 C -0.1827(4) -0.0088(6) -0.6073(5) 0.0363(12) Uani 1 1 d . . . . .
H39 H -0.208416 -0.040326 -0.664414 0.044 Uiso 1 1 calc R U . . .
C29 C -0.7686(4) 0.1760(6) -0.7961(5) 0.0357(12) Uani 1 1 d . . . . .
C56 C -0.5768(4) -0.7283(6) -0.1857(5) 0.0399(13) Uani 1 1 d . . . . .
H56 H -0.603867 -0.708091 -0.145432 0.048 Uiso 1 1 calc R U . . .
C38 C -0.1939(4) 0.1277(6) -0.5860(5) 0.0358(12) Uani 1 1 d . . . . .
C40 C -0.1344(4) -0.1005(6) -0.5459(5) 0.0384(13) Uani 1 1 d . . . . .
H40 H -0.127502 -0.193296 -0.561922 0.046 Uiso 1 1 calc R U . . .
C72 C -0.8791(4) -0.6881(6) -0.5188(5) 0.0351(12) Uani 1 1 d . . . . .
H72 H -0.884310 -0.783728 -0.534072 0.042 Uiso 1 1 calc R U . . .
C63 C -0.6422(4) 0.1449(6) -0.8330(5) 0.0398(12) Uani 1 1 d . . . . .
H63 H -0.667295 0.067782 -0.867593 0.048 Uiso 1 1 calc R U . . .
C21 C -0.9209(4) -0.4489(6) -0.5550(5) 0.0367(12) Uani 1 1 d . . . . .
C47 C -0.1371(5) -0.6372(6) -0.2988(5) 0.0447(14) Uani 1 1 d . . . . .
H47 H -0.105362 -0.663392 -0.333706 0.054 Uiso 1 1 calc R U . . .
C59 C -0.8710(4) -0.0057(6) -0.8378(5) 0.0384(13) Uani 1 1 d . . . . .
H59 H -0.900239 -0.072044 -0.879127 0.046 Uiso 1 1 calc R U . . .
C41 C -0.0958(4) -0.0575(6) -0.4609(5) 0.0357(12) Uani 1 1 d . . . . .
C13 C -0.6285(5) -0.8205(6) -0.4176(5) 0.0416(12) Uani 1 1 d . U . . .
C14 C -0.5825(5) -0.7944(5) -0.3303(5) 0.0379(11) Uani 1 1 d . U . . .
C31 C -0.6504(5) 0.3475(6) -0.7538(5) 0.0488(16) Uani 1 1 d . . . . .
H31 H -0.681401 0.412210 -0.733677 0.059 Uiso 1 1 calc R U . . .
C26 C -0.8866(4) 0.0043(6) -0.7591(5) 0.0384(13) Uani 1 1 d . . . . .
C73 C -0.9248(4) -0.5913(6) -0.5765(5) 0.0351(11) Uani 1 1 d . . . . .
H73 H -0.959234 -0.620930 -0.631323 0.042 Uiso 1 1 calc R U . . .
C64 C -0.5602(5) 0.1706(6) -0.8181(5) 0.0439(14) Uani 1 1 d . . . . .
H64 H -0.530232 0.111631 -0.843197 0.053 Uiso 1 1 calc R U . . .
C51 C -0.3668(5) -0.7434(6) -0.1950(5) 0.0415(12) Uani 1 1 d . U . . .
H51 H -0.336052 -0.720402 -0.137479 0.050 Uiso 1 1 calc R U . . .
C30 C -0.6892(4) 0.2295(6) -0.7983(5) 0.0407(13) Uani 1 1 d . . . . .
C50 C -0.3261(5) -0.7563(7) -0.2559(5) 0.0454(12) Uani 1 1 d . U . . .
C22 C -0.9391(4) -0.3372(6) -0.6208(4) 0.0340(11) Uani 1 1 d . . . . .
C52 C -0.4501(5) -0.7632(6) -0.2161(5) 0.0413(12) Uani 1 1 d . U . . .
C55 C -0.4947(5) -0.7342(6) -0.1587(5) 0.0418(14) Uani 1 1 d . . . . .
H55 H -0.465487 -0.718776 -0.099648 0.050 Uiso 1 1 calc R U . . .
C45 C -0.0836(4) -0.3927(7) -0.2886(5) 0.0410(13) Uani 1 1 d . . . . .
C23 C -0.9593(4) -0.2015(6) -0.6038(5) 0.0390(13) Uani 1 1 d . . . . .
H23 H -0.978156 -0.184906 -0.556628 0.047 Uiso 1 1 calc R U . . .
C53 C -0.4967(5) -0.8013(6) -0.3020(5) 0.0409(11) Uani 1 1 d . U . . .
C58 C -0.9128(4) -0.2483(6) -0.7471(5) 0.0358(12) Uani 1 1 d . . . . .
H58 H -0.900423 -0.266017 -0.798244 0.043 Uiso 1 1 calc R U . . .
C32 C -0.5688(5) 0.3723(6) -0.7383(6) 0.0530(18) Uani 1 1 d . . . . .
H32 H -0.544554 0.453206 -0.707367 0.064 Uiso 1 1 calc R U . . .
C43 C -0.0872(4) -0.1452(6) -0.3157(5) 0.0397(13) Uani 1 1 d . . . . .
H43 H -0.093844 -0.053510 -0.297581 0.048 Uiso 1 1 calc R U . . .
C57 C -0.9213(4) -0.3585(6) -0.6962(5) 0.0367(12) Uani 1 1 d . . . . .
H57 H -0.914669 -0.450832 -0.713361 0.044 Uiso 1 1 calc R U . . .
C10 C -0.4547(5) -0.8300(7) -0.3616(5) 0.0488(13) Uani 1 1 d . U . . .
C46 C -0.1212(4) -0.5091(6) -0.2558(5) 0.0390(12) Uani 1 1 d . . . . .
C54 C -0.3717(5) -0.8066(7) -0.3377(5) 0.0513(14) Uani 1 1 d . U . . .
H54 H -0.344281 -0.825261 -0.377932 0.062 Uiso 1 1 calc R U . . .
C42 C -0.0717(4) -0.1655(6) -0.3937(5) 0.0384(13) Uani 1 1 d . . . . .
C28 C -0.7922(5) 0.1994(6) -0.7247(5) 0.0445(14) Uani 1 1 d . . . . .
H28 H -0.768341 0.273953 -0.687070 0.053 Uiso 1 1 calc R U . . .
C70 C -0.0546(4) -0.4111(7) -0.3578(5) 0.0431(14) Uani 1 1 d . . . . .
H70 H -0.038761 -0.501170 -0.369960 0.052 Uiso 1 1 calc R U . . .
C44 C -0.0927(5) -0.2560(7) -0.2655(5) 0.0441(14) Uani 1 1 d . . . . .
H44 H -0.103195 -0.238930 -0.213307 0.053 Uiso 1 1 calc R U . . .
C12 C -0.5854(5) -0.8686(8) -0.4752(5) 0.0539(13) Uani 1 1 d . U . . .
C37 C -0.2667(4) 0.2062(6) -0.6410(5) 0.0426(14) Uani 1 1 d . . . . .
C62 C -0.1594(5) -0.4874(7) -0.1938(5) 0.0445(14) Uani 1 1 d . . . . .
H62 H -0.143522 -0.411053 -0.155370 0.053 Uiso 1 1 calc R U . . .
C27 C -0.8505(5) 0.1155(6) -0.7071(5) 0.0436(14) Uani 1 1 d . . . . .
H27 H -0.865892 0.135078 -0.657916 0.052 Uiso 1 1 calc R U . . .
C35 C -0.3904(5) 0.3292(7) -0.6486(6) 0.0525(17) Uani 1 1 d . . . . .
H35 H -0.418833 0.388335 -0.621831 0.063 Uiso 1 1 calc R U . . .
C49 C -0.2457(4) -0.6929(7) -0.2422(5) 0.0427(14) Uani 1 1 d . . . . .
C66 C -0.3030(5) 0.1735(7) -0.7290(5) 0.0442(14) Uani 1 1 d . . . . .
H66 H -0.272429 0.124484 -0.758346 0.053 Uiso 1 1 calc R U . . .
O76 O -0.4499(6) -0.8730(12) -0.5007(6) 0.0585(19) Uani 0.624(12) 1 d D U P A 1
C34 C -0.4297(5) 0.2816(6) -0.7314(5) 0.0463(15) Uani 1 1 d . . . . .
C25 C -0.9224(4) -0.1102(6) -0.7234(5) 0.0370(12) Uani 1 1 d . . . . .
C24 C -0.9520(4) -0.0921(6) -0.6547(5) 0.0406(13) Uani 1 1 d . . . . .
H24 H -0.967484 -0.001685 -0.642774 0.049 Uiso 1 1 calc R U . . .
C36 C -0.3090(5) 0.2913(6) -0.6037(6) 0.0487(16) Uani 1 1 d . . . . .
H36 H -0.283222 0.325054 -0.547113 0.058 Uiso 1 1 calc R U . . .
C71 C -0.0489(4) -0.3000(7) -0.4088(5) 0.0430(14) Uani 1 1 d . . . . .
H71 H -0.028806 -0.315350 -0.455229 0.052 Uiso 1 1 calc R U . . .
C61 C -0.2204(5) -0.5770(7) -0.1884(5) 0.0468(15) Uani 1 1 d . . . . .
H61 H -0.246132 -0.559026 -0.146598 0.056 Uiso 1 1 calc R U . . .
C48 C -0.1963(5) -0.7256(7) -0.2923(5) 0.0452(14) Uani 1 1 d . . . . .
H48 H -0.204335 -0.811409 -0.322368 0.054 Uiso 1 1 calc R U . . .
C11 C -0.5026(5) -0.8700(8) -0.4485(6) 0.0579(14) Uani 1 1 d . U . . .
C65 C -0.3816(5) 0.2118(7) -0.7721(5) 0.0485(15) Uani 1 1 d . . . . .
H65 H -0.404385 0.190499 -0.831513 0.058 Uiso 1 1 calc R U . . .
C77 C -0.4925(7) -0.9261(14) -0.5933(6) 0.062(3) Uani 0.624(12) 1 d D U P A 1
H77A H -0.501816 -0.848019 -0.633507 0.093 Uiso 0.624(12) 1 calc R U P A 1
H77B H -0.544913 -0.968727 -0.596988 0.093 Uiso 0.624(12) 1 calc R U P A 1
H77C H -0.457622 -0.995311 -0.607939 0.093 Uiso 0.624(12) 1 calc R U P A 1
C8 C -0.5418(12) -1.022(3) -0.5541(17) 0.082(4) Uani 0.376(12) 1 d D U P A 2
H8A H -0.574055 -1.057684 -0.519608 0.122 Uiso 0.376(12) 1 calc R U P A 2
H8B H -0.525055 -1.099458 -0.583227 0.122 Uiso 0.376(12) 1 calc R U P A 2
H8C H -0.574971 -0.956554 -0.597028 0.122 Uiso 0.376(12) 1 calc R U P A 2
O1 O -0.4650(8) -0.9465(17) -0.4949(9) 0.052(2) Uani 0.376(12) 1 d D U P A 2
Cl2 Cl -0.3154(3) -0.1481(3) -0.4542(3) 0.0612(8) Uani 0.669(5) 1 d D U P B 1
Cl3 Cl -0.3337(3) -0.4481(3) -0.4558(4) 0.0784(11) Uani 0.669(5) 1 d D U P B 1
C3 C -0.2683(5) -0.3072(3) -0.4164(10) 0.074(3) Uani 0.669(5) 1 d D U P B 1
H3A H -0.250515 -0.307679 -0.352859 0.089 Uiso 0.669(5) 1 calc R U P B 1
H3B H -0.219113 -0.317436 -0.433917 0.089 Uiso 0.669(5) 1 calc R U P B 1
Cl1 Cl -0.7155(3) -0.4447(4) -0.5651(3) 0.0685(9) Uani 0.702(5) 1 d D U P C 1
Cl4 Cl -0.5403(3) -0.4571(4) -0.4721(3) 0.0764(10) Uani 0.702(5) 1 d D U P C 1
C6 C -0.6388(3) -0.4505(12) -0.4649(3) 0.058(2) Uani 0.702(5) 1 d D U P C 1
H6A H -0.643435 -0.367278 -0.431451 0.069 Uiso 0.702(5) 1 calc R U P C 1
H6B H -0.647418 -0.533366 -0.433203 0.069 Uiso 0.702(5) 1 calc R U P C 1
O3 O -0.6334(5) -0.8971(7) -0.5572(7) 0.0600(16) Uani 0.880(16) 1 d D U P D -2
C4 C -0.6695(6) -1.0458(7) -0.5644(7) 0.064(2) Uani 0.880(16) 1 d D U P D -2
H4A H -0.694504 -1.070393 -0.625070 0.096 Uiso 0.880(16) 1 calc R U P D -2
H4B H -0.710954 -1.049096 -0.535784 0.096 Uiso 0.880(16) 1 calc R U P D -2
H4C H -0.625748 -1.112027 -0.536853 0.096 Uiso 0.880(16) 1 calc R U P D -2
O2 O -0.6364(17) -0.944(7) -0.554(4) 0.058(2) Uani 0.120(16) 1 d D U P D -1
C5 C -0.7292(17) -0.956(4) -0.569(2) 0.066(5) Uani 0.120(16) 1 d D U P D -1
H5A H -0.746724 -1.012298 -0.621074 0.099 Uiso 0.120(16) 1 d R U P D -1
H5B H -0.760164 -0.983619 -0.530944 0.099 Uiso 0.120(16) 1 d R U P D -1
H5C H -0.739184 -0.857599 -0.583604 0.099 Uiso 0.120(16) 1 d R U P D -1
Cl6 Cl -0.6487(6) -0.5207(8) -0.5555(6) 0.080(2) Uani 0.298(5) 1 d D U P C 2
Cl5 Cl -0.7279(5) -0.2548(10) -0.5560(6) 0.082(2) Uani 0.298(5) 1 d D U P C 2
C1 C -0.6921(15) -0.4080(15) -0.4990(10) 0.067(3) Uani 0.298(5) 1 d D U P C 2
H1A H -0.650648 -0.384543 -0.443156 0.081 Uiso 0.298(5) 1 calc R U P C 2
H1B H -0.737929 -0.455675 -0.487131 0.081 Uiso 0.298(5) 1 calc R U P C 2
Cl7 Cl -0.4392(6) -0.4754(9) -0.4527(6) 0.092(2) Uani 0.331(5) 1 d D U P B 2
Cl8 Cl -0.2903(6) -0.3407(10) -0.4533(6) 0.089(2) Uani 0.331(5) 1 d D U P B 2
C2 C -0.3340(6) -0.459(2) -0.4005(12) 0.079(3) Uani 0.331(5) 1 d D U P B 2
H2A H -0.323926 -0.428134 -0.340713 0.094 Uiso 0.331(5) 1 calc R U P B 2
H2B H -0.307696 -0.551380 -0.398487 0.094 Uiso 0.331(5) 1 calc R U P B 2

loop_
_atom_site_aniso_label
_atom_site_aniso_U_11
_atom_site_aniso_U_22
_atom_site_aniso_U_33
_atom_site_aniso_U_23
_atom_site_aniso_U_13
_atom_site_aniso_U_12
C18 0.037(3) 0.032(2) 0.036(3) -0.004(2) 0.016(2) -0.006(2)
C17 0.039(3) 0.029(2) 0.035(3) 0.000(2) 0.010(2) -0.007(2)
C33 0.047(3) 0.037(3) 0.047(4) 0.012(3) 0.007(3) 0.002(2)
C15 0.051(3) 0.025(2) 0.030(3) 0.002(2) 0.012(2) -0.005(2)
C69 0.029(3) 0.043(3) 0.040(3) -0.008(2) 0.007(2) -0.001(2)
C16 0.041(3) 0.035(3) 0.027(3) 0.000(2) 0.011(2) -0.013(2)
C60 0.038(3) 0.034(3) 0.035(3) 0.001(2) 0.010(2) 0.010(2)
C20 0.036(3) 0.032(2) 0.035(3) -0.005(2) 0.015(2) 0.001(2)
C68 0.034(3) 0.032(3) 0.047(4) -0.002(2) 0.009(2) -0.002(2)
C67 0.049(3) 0.025(2) 0.036(3) 0.000(2) 0.010(2) 0.001(2)
C19 0.036(3) 0.039(3) 0.031(3) -0.007(2) 0.011(2) -0.007(2)
C39 0.033(3) 0.041(3) 0.035(3) -0.001(2) 0.012(2) -0.005(2)
C29 0.035(3) 0.031(2) 0.036(3) 0.005(2) 0.004(2) 0.006(2)
C56 0.046(3) 0.045(3) 0.031(3) 0.005(2) 0.015(2) -0.010(2)
C38 0.029(3) 0.039(3) 0.039(3) 0.001(2) 0.009(2) -0.005(2)
C40 0.036(3) 0.035(3) 0.048(4) -0.004(2) 0.019(3) -0.001(2)
C72 0.035(3) 0.033(3) 0.038(3) -0.005(2) 0.013(2) -0.008(2)
C63 0.041(3) 0.030(3) 0.044(3) 0.001(2) 0.008(2) 0.004(2)
C21 0.025(2) 0.042(3) 0.045(3) -0.004(2) 0.014(2) 0.002(2)
C47 0.046(3) 0.043(3) 0.048(4) 0.005(3) 0.019(3) 0.017(3)
C59 0.035(3) 0.035(3) 0.041(3) -0.002(2) 0.005(2) 0.005(2)
C41 0.025(2) 0.039(3) 0.044(3) -0.001(2) 0.013(2) 0.001(2)
C13 0.049(3) 0.033(2) 0.040(3) -0.002(2) 0.011(2) 0.006(2)
C14 0.049(3) 0.026(2) 0.036(2) 0.0011(19) 0.011(2) 0.0051(19)
C31 0.047(4) 0.030(3) 0.060(4) -0.003(3) 0.004(3) 0.007(2)
C26 0.029(3) 0.041(3) 0.040(3) -0.005(2) 0.004(2) 0.007(2)
C73 0.034(3) 0.041(3) 0.030(3) -0.003(2) 0.009(2) -0.002(2)
C64 0.046(3) 0.039(3) 0.045(4) 0.008(3) 0.012(3) 0.008(2)
C51 0.048(3) 0.038(2) 0.035(3) 0.007(2) 0.009(2) 0.008(2)
C30 0.041(3) 0.030(2) 0.046(4) 0.007(2) 0.008(3) 0.006(2)
C50 0.046(3) 0.045(2) 0.040(3) 0.007(2) 0.008(2) 0.018(2)
C22 0.023(2) 0.045(3) 0.031(3) -0.004(2) 0.005(2) 0.001(2)
C52 0.047(3) 0.035(2) 0.039(3) 0.006(2) 0.010(2) 0.007(2)
C55 0.051(4) 0.043(3) 0.028(3) 0.006(2) 0.009(2) -0.010(3)
C45 0.035(3) 0.051(3) 0.034(3) 0.004(3) 0.006(2) 0.016(2)
C23 0.038(3) 0.043(3) 0.040(3) -0.002(2) 0.017(2) 0.010(2)
C53 0.051(2) 0.031(2) 0.037(2) 0.0021(19) 0.009(2) 0.0078(19)
C58 0.029(3) 0.044(3) 0.032(3) -0.008(2) 0.008(2) 0.006(2)
C32 0.046(4) 0.033(3) 0.067(5) -0.001(3) 0.001(3) 0.007(3)
C43 0.040(3) 0.041(3) 0.033(3) -0.004(2) 0.006(2) 0.007(2)
C57 0.034(3) 0.036(3) 0.038(3) -0.007(2) 0.009(2) 0.003(2)
C10 0.050(2) 0.048(2) 0.044(3) -0.006(2) 0.010(2) 0.019(2)
C46 0.038(3) 0.042(3) 0.034(3) 0.005(2) 0.007(2) 0.013(2)
C54 0.052(3) 0.054(3) 0.045(3) -0.002(2) 0.012(2) 0.023(2)
C42 0.027(3) 0.041(3) 0.046(3) -0.004(3) 0.010(2) 0.005(2)
C28 0.047(3) 0.036(3) 0.043(4) -0.003(3) 0.005(3) 0.004(2)
C70 0.040(3) 0.044(3) 0.047(4) 0.006(3) 0.016(3) 0.018(2)
C44 0.046(3) 0.049(3) 0.034(3) 0.000(3) 0.008(3) 0.013(3)
C12 0.055(2) 0.059(3) 0.042(2) -0.013(2) 0.008(2) 0.021(2)
C37 0.034(3) 0.040(3) 0.053(4) 0.004(3) 0.013(3) -0.001(2)
C62 0.041(3) 0.051(3) 0.043(4) 0.004(3) 0.016(3) 0.011(3)
C27 0.049(3) 0.041(3) 0.042(4) -0.003(3) 0.017(3) 0.006(3)
C35 0.044(4) 0.041(3) 0.066(5) -0.002(3) 0.008(3) 0.008(3)
C49 0.041(3) 0.049(3) 0.036(3) 0.011(3) 0.009(2) 0.016(3)
C66 0.040(3) 0.048(3) 0.044(4) 0.004(3) 0.012(3) -0.004(3)
O76 0.051(3) 0.071(4) 0.053(3) -0.022(3) 0.016(3) 0.016(3)
C34 0.049(4) 0.033(3) 0.054(4) 0.003(3) 0.011(3) 0.003(2)
C25 0.031(3) 0.039(3) 0.037(3) -0.002(2) 0.005(2) 0.009(2)
C24 0.036(3) 0.043(3) 0.044(3) -0.001(3) 0.014(2) 0.011(2)
C36 0.043(3) 0.038(3) 0.059(4) -0.010(3) 0.007(3) -0.001(2)
C71 0.038(3) 0.047(3) 0.047(4) 0.002(3) 0.019(3) 0.013(2)
C61 0.042(3) 0.059(4) 0.042(4) 0.002(3) 0.019(3) 0.008(3)
C48 0.050(4) 0.041(3) 0.045(4) 0.003(3) 0.015(3) 0.016(3)
C11 0.055(3) 0.065(3) 0.049(3) -0.017(2) 0.010(2) 0.024(2)
C65 0.045(3) 0.047(3) 0.047(4) 0.008(3) 0.007(3) -0.001(3)
C77 0.053(5) 0.075(6) 0.065(6) 0.006(5) 0.030(4) -0.004(5)
C8 0.076(6) 0.087(7) 0.072(6) -0.006(6) 0.010(6) 0.013(6)
O1 0.049(4) 0.059(4) 0.048(3) -0.022(4) 0.017(3) 0.020(4)
Cl2 0.0668(17) 0.0648(15) 0.0500(15) 0.0001(12) 0.0166(12) 0.0049(12)
Cl3 0.0660(19) 0.0654(18) 0.087(2) -0.0017(17) 0.0025(16) 0.0084(14)
C3 0.073(5) 0.074(5) 0.071(6) -0.018(5) 0.018(5) 0.011(4)
Cl1 0.0496(14) 0.103(2) 0.0543(16) -0.0010(15) 0.0189(11) -0.0176(14)
Cl4 0.0559(16) 0.099(2) 0.077(2) 0.0072(16) 0.0251(14) 0.0069(14)
C6 0.065(4) 0.066(4) 0.049(4) -0.007(4) 0.027(4) -0.014(4)
O3 0.055(3) 0.074(4) 0.044(2) -0.018(3) 0.006(2) 0.026(2)
C4 0.065(5) 0.060(5) 0.056(5) -0.020(4) 0.005(4) 0.010(4)
O2 0.056(4) 0.066(4) 0.046(4) -0.015(4) 0.008(4) 0.020(4)
C5 0.064(8) 0.072(8) 0.051(8) -0.016(8) 0.005(8) 0.018(8)
Cl6 0.103(5) 0.077(4) 0.065(4) -0.002(3) 0.035(3) -0.023(4)
Cl5 0.056(4) 0.124(6) 0.064(4) -0.004(4) 0.018(3) 0.000(4)
C1 0.070(5) 0.081(5) 0.053(5) -0.007(5) 0.022(5) -0.011(5)
Cl7 0.122(6) 0.085(4) 0.069(4) 0.002(3) 0.034(4) -0.010(4)
Cl8 0.086(4) 0.103(5) 0.074(4) -0.005(4) 0.018(4) 0.016(4)
C2 0.083(6) 0.078(5) 0.071(6) -0.012(5) 0.021(5) 0.012(5)

loop_
_atom_type_symbol
_atom_type_description
_atom_type_scat_dispersion_real
_atom_type_scat_dispersion_imag
_atom_type_scat_source
C C 0.0181 0.0091 'International Tables Vol C Tables 4.2.6.8 and 6.1.1.4'
H H 0.0000 0.0000 'International Tables Vol C Tables 4.2.6.8 and 6.1.1.4'
Cl Cl 0.3639 0.7018 'International Tables Vol C Tables 4.2.6.8 and 6.1.1.4'
O O 0.0492 0.0322 'International Tables Vol C Tables 4.2.6.8 and 6.1.1.4'

loop_
_geom_angle_atom_site_label_1
_geom_angle_atom_site_label_2
_geom_angle_atom_site_label_3
_geom_angle
_geom_angle_site_symmetry_1
_geom_angle_site_symmetry_3
_geom_angle_publ_flag
C19 C18 C17 119.1(5) . . ?
C72 C18 C17 122.2(5) . . ?
C72 C18 C19 116.3(5) . . ?
C16 C17 C18 123.6(5) . . ?
C67 C17 C18 116.4(5) . . ?
C67 C17 C16 118.5(5) . . ?
C64 C33 C32 117.5(6) . . ?
C64 C33 C34 119.0(6) . . ?
C32 C33 C34 122.3(6) . . ?
C16 C15 C56 122.4(5) . . ?
C16 C15 C14 119.6(5) . . ?
C14 C15 C56 117.5(6) . . ?
C68 C69 H69 119.7 . . ?
C41 C69 H69 119.7 . . ?
C41 C69 C68 120.6(6) . . ?
C17 C16 C15 120.6(5) . . ?
C17 C16 H16 119.7 . . ?
C15 C16 H16 119.7 . . ?
C29 C60 H60 119.3 . . ?
C59 C60 H60 119.3 . . ?
C59 C60 C29 121.3(6) . . ?
C19 C20 H20 118.8 . . ?
C19 C20 C21 122.5(5) . . ?
C21 C20 H20 118.8 . . ?
C69 C68 H68 119.3 . . ?
C69 C68 C38 121.4(5) . . ?
C38 C68 H68 119.3 . . ?
C17 C67 H67 119.3 . . ?
C13 C67 C17 121.5(6) . . ?
C13 C67 H67 119.3 . . ?
C18 C19 H19 119.8 . . ?
C20 C19 C18 120.4(5) . . ?
C20 C19 H19 119.8 . . ?
C38 C39 H39 119.5 . . ?
C38 C39 C40 121.0(6) . . ?
C40 C39 H39 119.5 . . ?
C60 C29 C30 122.1(5) . . ?
C28 C29 C60 116.6(5) . . ?
C28 C29 C30 120.0(5) . . ?
C15 C56 H56 119.1 . . ?
C55 C56 C15 121.8(6) . . ?
C55 C56 H56 119.1 . . ?
C68 C38 C37 122.4(5) . . ?
C39 C38 C68 117.2(5) . . ?
C39 C38 C37 118.9(5) . . ?
C39 C40 H40 119.5 . . ?
C39 C40 C41 121.0(5) . . ?
C41 C40 H40 119.5 . . ?
C18 C72 H72 119.2 . . ?
C73 C72 C18 121.6(5) . . ?
C73 C72 H72 119.2 . . ?
C64 C63 H63 119.2 . . ?
C64 C63 C30 121.6(6) . . ?
C30 C63 H63 119.2 . . ?
C20 C21 C73 116.1(5) . . ?
C20 C21 C22 119.5(5) . . ?
C73 C21 C22 122.5(5) . . ?
C46 C47 H47 118.8 . . ?
C48 C47 H47 118.8 . . ?
C48 C47 C46 122.5(6) . . ?
C60 C59 H59 119.2 . . ?
C60 C59 C26 121.5(5) . . ?
C26 C59 H59 119.2 . . ?
C69 C41 C40 117.7(5) . . ?
C69 C41 C42 123.0(6) . . ?
C40 C41 C42 117.8(5) . . ?
C67 C13 C14 119.9(6) . . ?
C67 C13 C12 121.3(6) . . ?
C14 C13 C12 118.5(6) . . ?
C15 C14 C13 118.7(6) . . ?
C53 C14 C15 120.5(6) . . ?
C53 C14 C13 120.7(6) . . ?
C30 C31 H31 119.1 . . ?
C32 C31 H31 119.1 . . ?
C32 C31 C30 121.9(6) . . ?
C59 C26 C25 123.1(5) . . ?
C27 C26 C59 116.0(6) . . ?
C27 C26 C25 119.5(6) . . ?
C72 C73 C21 120.9(5) . . ?
C72 C73 H73 119.6 . . ?
C21 C73 H73 119.6 . . ?
C33 C64 H64 119.5 . . ?
C63 C64 C33 121.0(6) . . ?
C63 C64 H64 119.5 . . ?
C50 C51 H51 118.9 . . ?
C52 C51 H51 118.9 . . ?
C52 C51 C50 122.2(6) . . ?
C63 C30 C29 118.5(5) . . ?
C63 C30 C31 116.3(6) . . ?
C31 C30 C29 124.0(6) . . ?
C51 C50 C49 121.6(6) . . ?
C54 C50 C51 117.2(6) . . ?
C54 C50 C49 119.9(6) . . ?
C23 C22 C21 122.3(5) . . ?
C57 C22 C21 119.3(5) . . ?
C57 C22 C23 117.3(5) . . ?
C51 C52 C55 123.4(6) . . ?
C51 C52 C53 119.4(6) . . ?
C53 C52 C55 116.9(6) . . ?
C56 C55 C52 121.9(6) . . ?
C56 C55 H55 119.0 . . ?
C52 C55 H55 119.0 . . ?
C70 C45 C46 121.2(6) . . ?
C44 C45 C46 120.7(6) . . ?
C44 C45 C70 116.4(6) . . ?
C22 C23 H23 119.6 . . ?
C24 C23 C22 120.7(5) . . ?
C24 C23 H23 119.6 . . ?
C14 C53 C52 120.7(6) . . ?
C14 C53 C10 120.1(6) . . ?
C10 C53 C52 118.8(6) . . ?
C57 C58 H58 119.8 . . ?
C57 C58 C25 120.4(5) . . ?
C25 C58 H58 119.8 . . ?
C33 C32 H32 119.4 . . ?
C31 C32 C33 121.2(6) . . ?
C31 C32 H32 119.4 . . ?
C42 C43 H43 119.6 . . ?
C44 C43 H43 119.6 . . ?
C44 C43 C42 120.8(6) . . ?
C22 C57 H57 119.2 . . ?
C58 C57 C22 121.7(5) . . ?
C58 C57 H57 119.2 . . ?
C53 C10 C11 118.4(6) . . ?
C54 C10 C53 119.3(6) . . ?
C54 C10 C11 122.1(7) . . ?
C47 C46 C45 121.1(6) . . ?
C62 C46 C47 115.9(6) . . ?
C62 C46 C45 121.4(6) . . ?
C50 C54 H54 118.8 . . ?
C10 C54 C50 122.5(7) . . ?
C10 C54 H54 118.8 . . ?
C43 C42 C41 119.7(5) . . ?
C71 C42 C41 123.0(6) . . ?
C71 C42 C43 116.1(6) . . ?
C29 C28 H28 119.4 . . ?
C29 C28 C27 121.2(6) . . ?
C27 C28 H28 119.4 . . ?
C45 C70 H70 119.6 . . ?
C71 C70 C45 120.9(6) . . ?
C71 C70 H70 119.6 . . ?
C45 C44 H44 118.9 . . ?
C43 C44 C45 122.3(6) . . ?
C43 C44 H44 118.9 . . ?
C13 C12 O2 115.7(18) . . ?
C11 C12 C13 120.2(6) . . ?
C11 C12 O3 123.9(7) . . ?
C11 C12 O2 122.7(18) . . ?
O3 C12 C13 115.6(6) . . ?
C66 C37 C38 120.8(6) . . ?
C36 C37 C38 120.0(6) . . ?
C36 C37 C66 118.0(6) . . ?
C46 C62 H62 119.9 . . ?
C61 C62 C46 120.3(6) . . ?
C61 C62 H62 119.9 . . ?
C26 C27 C28 121.9(6) . . ?
C26 C27 H27 119.0 . . ?
C28 C27 H27 119.0 . . ?
C34 C35 H35 119.5 . . ?
C34 C35 C36 121.1(7) . . ?
C36 C35 H35 119.5 . . ?
C61 C49 C50 120.8(6) . . ?
C61 C49 C48 115.2(6) . . ?
C48 C49 C50 123.1(6) . . ?
C37 C66 H66 119.8 . . ?
C65 C66 C37 120.4(6) . . ?
C65 C66 H66 119.8 . . ?
C11 O76 C77 113.7(8) . . ?
C35 C34 C33 120.2(6) . . ?
C35 C34 C65 116.8(6) . . ?
C65 C34 C33 121.9(6) . . ?
C58 C25 C26 119.3(5) . . ?
C24 C25 C26 122.8(5) . . ?
C24 C25 C58 116.7(6) . . ?
C23 C24 C25 121.9(5) . . ?
C23 C24 H24 119.0 . . ?
C25 C24 H24 119.0 . . ?
C37 C36 C35 120.6(7) . . ?
C37 C36 H36 119.7 . . ?
C35 C36 H36 119.7 . . ?
C42 C71 H71 119.1 . . ?
C70 C71 C42 121.7(6) . . ?
C70 C71 H71 119.1 . . ?
C62 C61 C49 122.7(6) . . ?
C62 C61 H61 118.7 . . ?
C49 C61 H61 118.7 . . ?
C47 C48 C49 121.7(6) . . ?
C47 C48 H48 119.2 . . ?
C49 C48 H48 119.2 . . ?
C12 C11 C10 121.3(6) . . ?
C12 C11 O76 127.9(7) . . ?
C12 C11 O1 118.0(8) . . ?
O76 C11 C10 108.9(7) . . ?
O1 C11 C10 118.1(8) . . ?
C66 C65 C34 121.9(7) . . ?
C66 C65 H65 119.0 . . ?
C34 C65 H65 119.0 . . ?
O76 C77 H77A 109.5 . . ?
O76 C77 H77B 109.5 . . ?
O76 C77 H77C 109.5 . . ?
H77A C77 H77B 109.5 . . ?
H77A C77 H77C 109.5 . . ?
H77B C77 H77C 109.5 . . ?
H8A C8 H8B 109.5 . . ?
H8A C8 H8C 109.5 . . ?
H8B C8 H8C 109.5 . . ?
O1 C8 H8A 109.5 . . ?
O1 C8 H8B 109.5 . . ?
O1 C8 H8C 109.5 . . ?
C11 O1 C8 97.8(14) . . ?
Cl2 C3 Cl3 112.1(3) . . ?
Cl2 C3 H3A 109.2 . . ?
Cl2 C3 H3B 109.2 . . ?
Cl3 C3 H3A 109.2 . . ?
Cl3 C3 H3B 109.2 . . ?
H3A C3 H3B 107.9 . . ?
Cl1 C6 H6A 108.9 . . ?
Cl1 C6 H6B 108.9 . . ?
Cl4 C6 Cl1 113.2(3) . . ?
Cl4 C6 H6A 108.9 . . ?
Cl4 C6 H6B 108.9 . . ?
H6A C6 H6B 107.8 . . ?
C12 O3 C4 111.2(7) . . ?
O3 C4 H4A 109.5 . . ?
O3 C4 H4B 109.5 . . ?
O3 C4 H4C 109.5 . . ?
H4A C4 H4B 109.5 . . ?
H4A C4 H4C 109.5 . . ?
H4B C4 H4C 109.5 . . ?
C12 O2 C5 118(4) . . ?
O2 C5 H5A 100.8 . . ?
O2 C5 H5B 132.4 . . ?
O2 C5 H5C 93.1 . . ?
H5A C5 H5B 109.5 . . ?
H5A C5 H5C 109.5 . . ?
H5B C5 H5C 109.5 . . ?
Cl6 C1 Cl5 112.0(7) . . ?
Cl6 C1 H1A 109.2 . . ?
Cl6 C1 H1B 109.2 . . ?
Cl5 C1 H1A 109.2 . . ?
Cl5 C1 H1B 109.2 . . ?
H1A C1 H1B 107.9 . . ?
Cl7 C2 H2A 109.4 . . ?
Cl7 C2 H2B 109.4 . . ?
Cl8 C2 Cl7 111.3(8) . . ?
Cl8 C2 H2A 109.4 . . ?
Cl8 C2 H2B 109.4 . . ?
H2A C2 H2B 108.0 . . ?

loop_
_geom_bond_atom_site_label_1
_geom_bond_atom_site_label_2
_geom_bond_distance
_geom_bond_site_symmetry_2
_geom_bond_publ_flag
C18 C17 1.474(8) . ?
C18 C19 1.413(8) . ?
C18 C72 1.399(8) . ?
C17 C16 1.402(8) . ?
C17 C67 1.402(9) . ?
C33 C64 1.389(10) . ?
C33 C32 1.390(10) . ?
C33 C34 1.497(10) . ?
C15 C16 1.404(9) . ?
C15 C56 1.430(9) . ?
C15 C14 1.419(9) . ?
C69 H69 0.9500 . ?
C69 C68 1.398(9) . ?
C69 C41 1.384(8) . ?
C16 H16 0.9500 . ?
C60 H60 0.9500 . ?
C60 C29 1.406(8) . ?
C60 C59 1.376(9) . ?
C20 H20 0.9500 . ?
C20 C19 1.376(9) . ?
C20 C21 1.391(9) . ?
C68 H68 0.9500 . ?
C68 C38 1.401(9) . ?
C67 H67 0.9500 . ?
C67 C13 1.379(9) . ?
C19 H19 0.9500 . ?
C39 H39 0.9500 . ?
C39 C38 1.389(8) . ?
C39 C40 1.396(9) . ?
C29 C30 1.480(9) . ?
C29 C28 1.384(9) . ?
C56 H56 0.9500 . ?
C56 C55 1.345(9) . ?
C38 C37 1.495(9) . ?
C40 H40 0.9500 . ?
C40 C41 1.404(9) . ?
C72 H72 0.9500 . ?
C72 C73 1.380(8) . ?
C63 H63 0.9500 . ?
C63 C64 1.382(9) . ?
C63 C30 1.397(9) . ?
C21 C73 1.411(8) . ?
C21 C22 1.486(9) . ?
C47 H47 0.9500 . ?
C47 C46 1.404(9) . ?
C47 C48 1.362(10) . ?
C59 H59 0.9500 . ?
C59 C26 1.411(9) . ?
C41 C42 1.476(9) . ?
C13 C14 1.420(9) . ?
C13 C12 1.462(10) . ?
C14 C53 1.406(9) . ?
C31 H31 0.9500 . ?
C31 C30 1.399(9) . ?
C31 C32 1.372(10) . ?
C26 C27 1.386(9) . ?
C26 C25 1.478(9) . ?
C73 H73 0.9500 . ?
C64 H64 0.9500 . ?
C51 H51 0.9500 . ?
C51 C50 1.408(9) . ?
C51 C52 1.381(9) . ?
C50 C54 1.406(10) . ?
C50 C49 1.468(10) . ?
C22 C23 1.403(8) . ?
C22 C57 1.390(8) . ?
C52 C55 1.432(9) . ?
C52 C53 1.429(9) . ?
C55 H55 0.9500 . ?
C45 C46 1.483(10) . ?
C45 C70 1.398(9) . ?
C45 C44 1.392(9) . ?
C23 H23 0.9500 . ?
C23 C24 1.377(9) . ?
C53 C10 1.427(10) . ?
C58 H58 0.9500 . ?
C58 C57 1.390(9) . ?
C58 C25 1.410(8) . ?
C32 H32 0.9500 . ?
C43 H43 0.9500 . ?
C43 C42 1.409(9) . ?
C43 C44 1.371(9) . ?
C57 H57 0.9500 . ?
C10 C54 1.379(11) . ?
C10 C11 1.453(10) . ?
C46 C62 1.402(9) . ?
C54 H54 0.9500 . ?
C42 C71 1.399(8) . ?
C28 H28 0.9500 . ?
C28 C27 1.396(10) . ?
C70 H70 0.9500 . ?
C70 C71 1.384(9) . ?
C44 H44 0.9500 . ?
C12 C11 1.356(11) . ?
C12 O3 1.364(10) . ?
C12 O2 1.49(6) . ?
C37 C66 1.416(10) . ?
C37 C36 1.370(10) . ?
C62 H62 0.9500 . ?
C62 C61 1.389(10) . ?
C27 H27 0.9500 . ?
C35 H35 0.9500 . ?
C35 C34 1.389(11) . ?
C35 C36 1.410(10) . ?
C49 C61 1.403(10) . ?
C49 C48 1.404(9) . ?
C66 H66 0.9500 . ?
C66 C65 1.365(10) . ?
O76 C11 1.444(12) . ?
O76 C77 1.5484(14) . ?
C34 C65 1.400(10) . ?
C25 C24 1.397(9) . ?
C24 H24 0.9500 . ?
C36 H36 0.9500 . ?
C71 H71 0.9500 . ?
C61 H61 0.9500 . ?
C48 H48 0.9500 . ?
C11 O1 1.369(14) . ?
C65 H65 0.9500 . ?
C77 H77A 0.9800 . ?
C77 H77B 0.9800 . ?
C77 H77C 0.9800 . ?
C8 H8A 0.9800 . ?
C8 H8B 0.9800 . ?
C8 H8C 0.9800 . ?
C8 O1 1.5502(14) . ?
Cl2 C3 1.7501(14) . ?
Cl3 C3 1.7503(14) . ?
C3 H3A 0.9900 . ?
C3 H3B 0.9900 . ?
Cl1 C6 1.7503(13) . ?
Cl4 C6 1.7496(13) . ?
C6 H6A 0.9900 . ?
C6 H6B 0.9900 . ?
O3 C4 1.5501(14) . ?
C4 H4A 0.9800 . ?
C4 H4B 0.9800 . ?
C4 H4C 0.9800 . ?
O2 C5 1.5500(14) . ?
C5 H5A 0.9801 . ?
C5 H5B 0.9799 . ?
C5 H5C 0.9800 . ?
Cl6 C1 1.7498(14) . ?
Cl5 C1 1.7499(14) . ?
C1 H1A 0.9900 . ?
C1 H1B 0.9900 . ?
Cl7 C2 1.7500(14) . ?
Cl8 C2 1.7500(14) . ?
C2 H2A 0.9900 . ?
C2 H2B 0.9900 . ?

loop_
_geom_torsion_atom_site_label_1
_geom_torsion_atom_site_label_2
_geom_torsion_atom_site_label_3
_geom_torsion_atom_site_label_4
_geom_torsion
_geom_torsion_site_symmetry_1
_geom_torsion_site_symmetry_2
_geom_torsion_site_symmetry_3
_geom_torsion_site_symmetry_4
_geom_torsion_publ_flag
C18 C17 C16 C15 -156.8(5) . . . . ?
C18 C17 C67 C13 157.1(5) . . . . ?
C18 C72 C73 C21 -2.2(8) . . . . ?
C17 C18 C19 C20 150.7(6) . . . . ?
C17 C18 C72 C73 -148.9(5) . . . . ?
C17 C67 C13 C14 1.2(9) . . . . ?
C17 C67 C13 C12 -172.6(6) . . . . ?
C33 C34 C65 C66 -158.6(6) . . . . ?
C15 C56 C55 C52 0.4(9) . . . . ?
C15 C14 C53 C52 -1.0(8) . . . . ?
C15 C14 C53 C10 -173.3(5) . . . . ?
C69 C68 C38 C39 -9.1(8) . . . . ?
C69 C68 C38 C37 157.1(6) . . . . ?
C69 C41 C42 C43 30.2(8) . . . . ?
C69 C41 C42 C71 -162.9(6) . . . . ?
C16 C17 C67 C13 -9.5(8) . . . . ?
C16 C15 C56 C55 -166.5(5) . . . . ?
C16 C15 C14 C13 -8.5(8) . . . . ?
C16 C15 C14 C53 167.1(5) . . . . ?
C60 C29 C30 C63 -27.7(8) . . . . ?
C60 C29 C30 C31 165.0(6) . . . . ?
C60 C29 C28 C27 9.3(8) . . . . ?
C60 C59 C26 C27 8.7(8) . . . . ?
C60 C59 C26 C25 -157.6(5) . . . . ?
C20 C21 C73 C72 -10.2(8) . . . . ?
C20 C21 C22 C23 -35.5(8) . . . . ?
C20 C21 C22 C57 132.2(6) . . . . ?
C68 C69 C41 C40 8.0(8) . . . . ?
C68 C69 C41 C42 -158.0(6) . . . . ?
C68 C38 C37 C66 166.3(6) . . . . ?
C68 C38 C37 C36 -26.7(9) . . . . ?
C67 C17 C16 C15 8.7(8) . . . . ?
C67 C13 C14 C15 7.8(8) . . . . ?
C67 C13 C14 C53 -167.8(5) . . . . ?
C67 C13 C12 C11 165.2(7) . . . . ?
C67 C13 C12 O3 -8.7(10) . . . . ?
C67 C13 C12 O2 -28(3) . . . . ?
C19 C18 C17 C16 37.5(8) . . . . ?
C19 C18 C17 C67 -128.3(5) . . . . ?
C19 C18 C72 C73 13.4(8) . . . . ?
C19 C20 C21 C73 11.5(8) . . . . ?
C19 C20 C21 C22 -153.5(5) . . . . ?
C39 C38 C37 C66 -27.7(8) . . . . ?
C39 C38 C37 C36 139.3(6) . . . . ?
C39 C40 C41 C69 -8.6(8) . . . . ?
C39 C40 C41 C42 158.1(5) . . . . ?
C29 C60 C59 C26 1.3(8) . . . . ?
C29 C28 C27 C26 0.8(10) . . . . ?
C56 C15 C16 C17 172.5(5) . . . . ?
C56 C15 C14 C13 178.9(5) . . . . ?
C56 C15 C14 C53 -5.5(8) . . . . ?
C38 C39 C40 C41 0.2(8) . . . . ?
C38 C37 C66 C65 159.4(6) . . . . ?
C38 C37 C36 C35 -159.0(6) . . . . ?
C40 C39 C38 C68 8.5(8) . . . . ?
C40 C39 C38 C37 -158.2(6) . . . . ?
C40 C41 C42 C43 -135.7(6) . . . . ?
C40 C41 C42 C71 31.2(8) . . . . ?
C72 C18 C17 C16 -160.6(5) . . . . ?
C72 C18 C17 C67 33.6(7) . . . . ?
C72 C18 C19 C20 -12.1(8) . . . . ?
C21 C20 C19 C18 -0.3(9) . . . . ?
C21 C22 C23 C24 160.4(6) . . . . ?
C21 C22 C57 C58 -159.9(5) . . . . ?
C47 C46 C62 C61 -11.6(8) . . . . ?
C59 C60 C29 C30 157.1(5) . . . . ?
C59 C60 C29 C28 -10.3(8) . . . . ?
C59 C26 C27 C28 -9.7(9) . . . . ?
C59 C26 C25 C58 25.1(8) . . . . ?
C59 C26 C25 C24 -167.6(6) . . . . ?
C41 C69 C68 C38 0.9(9) . . . . ?
C41 C42 C71 C70 -156.6(6) . . . . ?
C13 C14 C53 C52 174.5(5) . . . . ?
C13 C14 C53 C10 2.3(8) . . . . ?
C13 C12 C11 C10 2.7(12) . . . . ?
C13 C12 C11 O76 -159.9(9) . . . . ?
C13 C12 C11 O1 164.0(11) . . . . ?
C13 C12 O3 C4 -83.6(8) . . . . ?
C13 C12 O2 C5 3(6) . . . . ?
C14 C15 C16 C17 0.2(8) . . . . ?
C14 C15 C56 C55 5.9(8) . . . . ?
C14 C13 C12 C11 -8.7(10) . . . . ?
C14 C13 C12 O3 177.5(6) . . . . ?
C14 C13 C12 O2 158(3) . . . . ?
C14 C53 C10 C54 165.8(6) . . . . ?
C14 C53 C10 C11 -8.2(9) . . . . ?
C26 C25 C24 C23 -157.7(6) . . . . ?
C73 C21 C22 C23 160.5(6) . . . . ?
C73 C21 C22 C57 -31.8(8) . . . . ?
C64 C33 C32 C31 5.2(10) . . . . ?
C64 C33 C34 C35 -141.3(7) . . . . ?
C64 C33 C34 C65 26.6(9) . . . . ?
C64 C63 C30 C29 -163.3(6) . . . . ?
C64 C63 C30 C31 5.0(9) . . . . ?
C51 C50 C54 C10 6.4(10) . . . . ?
C51 C50 C49 C61 -25.0(9) . . . . ?
C51 C50 C49 C48 167.0(6) . . . . ?
C51 C52 C55 C56 166.7(6) . . . . ?
C51 C52 C53 C14 -166.8(5) . . . . ?
C51 C52 C53 C10 5.6(8) . . . . ?
C30 C29 C28 C27 -158.4(6) . . . . ?
C30 C63 C64 C33 0.7(9) . . . . ?
C30 C31 C32 C33 0.6(11) . . . . ?
C50 C51 C52 C55 -172.0(6) . . . . ?
C50 C51 C52 C53 1.6(9) . . . . ?
C50 C49 C61 C62 -158.9(6) . . . . ?
C50 C49 C48 C47 157.8(6) . . . . ?
C22 C21 C73 C72 154.3(5) . . . . ?
C22 C23 C24 C25 -1.8(10) . . . . ?
C52 C51 C50 C54 -7.5(9) . . . . ?
C52 C51 C50 C49 159.7(6) . . . . ?
C52 C53 C10 C54 -6.6(9) . . . . ?
C52 C53 C10 C11 179.4(6) . . . . ?
C55 C52 C53 C14 7.2(8) . . . . ?
C55 C52 C53 C10 179.5(5) . . . . ?
C45 C46 C62 C61 154.2(6) . . . . ?
C45 C70 C71 C42 -0.2(10) . . . . ?
C23 C22 C57 C58 8.4(8) . . . . ?
C53 C52 C55 C56 -6.9(9) . . . . ?
C53 C10 C54 C50 0.5(10) . . . . ?
C53 C10 C11 C12 5.8(11) . . . . ?
C53 C10 C11 O76 171.3(7) . . . . ?
C53 C10 C11 O1 -155.5(11) . . . . ?
C58 C25 C24 C23 9.9(9) . . . . ?
C32 C33 C64 C63 -5.8(9) . . . . ?
C32 C33 C34 C35 26.0(9) . . . . ?
C32 C33 C34 C65 -166.2(7) . . . . ?
C32 C31 C30 C29 161.9(7) . . . . ?
C32 C31 C30 C63 -5.6(10) . . . . ?
C43 C42 C71 C70 10.7(9) . . . . ?
C57 C22 C23 C24 -7.5(8) . . . . ?
C57 C58 C25 C26 159.1(5) . . . . ?
C57 C58 C25 C24 -8.9(8) . . . . ?
C10 C11 O1 C8 152.7(14) . . . . ?
C46 C47 C48 C49 0.4(10) . . . . ?
C46 C45 C70 C71 155.1(6) . . . . ?
C46 C45 C44 C43 -155.0(6) . . . . ?
C46 C62 C61 C49 1.2(10) . . . . ?
C54 C50 C49 C61 141.8(6) . . . . ?
C54 C50 C49 C48 -26.1(9) . . . . ?
C54 C10 C11 C12 -168.1(7) . . . . ?
C54 C10 C11 O76 -2.6(10) . . . . ?
C54 C10 C11 O1 30.6(14) . . . . ?
C42 C43 C44 C45 0.0(10) . . . . ?
C28 C29 C30 C63 139.2(6) . . . . ?
C28 C29 C30 C31 -28.1(9) . . . . ?
C70 C45 C46 C47 -6.9(9) . . . . ?
C70 C45 C46 C62 -171.9(6) . . . . ?
C70 C45 C44 C43 10.6(9) . . . . ?
C44 C45 C46 C47 158.0(6) . . . . ?
C44 C45 C46 C62 -7.0(9) . . . . ?
C44 C45 C70 C71 -10.4(9) . . . . ?
C44 C43 C42 C41 157.2(6) . . . . ?
C44 C43 C42 C71 -10.6(9) . . . . ?
C12 C13 C14 C15 -178.2(6) . . . . ?
C12 C13 C14 C53 6.2(9) . . . . ?
C12 C11 O1 C8 -9.2(18) . . . . ?
C37 C66 C65 C34 -1.3(10) . . . . ?
C27 C26 C25 C58 -140.7(6) . . . . ?
C27 C26 C25 C24 26.6(8) . . . . ?
C35 C34 C65 C66 9.6(10) . . . . ?
C49 C50 C54 C10 -161.0(7) . . . . ?
C66 C37 C36 C35 8.4(10) . . . . ?
C34 C33 C64 C63 162.0(6) . . . . ?
C34 C33 C32 C31 -162.2(7) . . . . ?
C34 C35 C36 C37 0.0(11) . . . . ?
C25 C26 C27 C28 157.1(6) . . . . ?
C25 C58 C57 C22 -0.2(8) . . . . ?
C36 C37 C66 C65 -7.9(9) . . . . ?
C36 C35 C34 C33 159.5(6) . . . . ?
C36 C35 C34 C65 -8.9(10) . . . . ?
C61 C49 C48 C47 -10.8(9) . . . . ?
C48 C47 C46 C45 -154.8(6) . . . . ?
C48 C47 C46 C62 11.0(9) . . . . ?
C48 C49 C61 C62 10.0(9) . . . . ?
C11 C10 C54 C50 174.4(7) . . . . ?
C11 C12 O3 C4 102.8(9) . . . . ?
C11 C12 O2 C5 169(3) . . . . ?
C77 O76 C11 C10 175.3(9) . . . . ?
C77 O76 C11 C12 -20.5(14) . . . . ?
O3 C12 C11 C10 176.0(8) . . . . ?
O3 C12 C11 O1 -22.7(15) . . . . ?
O2 C12 C11 C10 -163(3) . . . . ?
O2 C12 C11 O76 34(3) . . . . ?
